data_4103954
loop_
_publ_author_name
'Aaron R. Thornton'
'V\'eronique I. Martin'
'Simon B. Blakey'

_publ_section_title
;
 \p-Nucleophile Traps for Metallonitrene/Alkyne Cascade Reactions: A
 Versatile Process for the Synthesis of \a-Aminocyclopropanes and
 \b-Aminostyrenes
;
_journal_name_full 'Journal of the American Chemical Society'
_journal_page_first 2434
_journal_page_last 2435
_journal_paper_doi 10.1021/ja809078d
_journal_volume 131
_journal_year 2009
_chemical_formula_moiety 'C15 H19 N O3 S'
_chemical_formula_sum 'C15 H19 N O3 S'
_chemical_formula_weight 293.37
_space_group_IT_number 33
_symmetry_cell_setting orthorhombic
_symmetry_space_group_name_Hall 'P 2c -2n'
_symmetry_space_group_name_H-M 'P n a 21'
_atom_sites_solution_hydrogens geom
_atom_sites_solution_primary direct
_atom_sites_solution_secondary difmap
_audit_creation_method SHELXL-97
_cell_angle_alpha 90.00
_cell_angle_beta 90.00
_cell_angle_gamma 90.00
_cell_formula_units_Z 4
_cell_length_a 9.6700(2)
_cell_length_b 8.9639(2)
_cell_length_c 16.6568(3)
_cell_measurement_reflns_used 5947
_cell_measurement_temperature 173(2)
_cell_measurement_theta_max 26.22
_cell_measurement_theta_min 2.45
_cell_volume 1443.83(5)
_computing_cell_refinement 'Bruker SAINT'
_computing_data_collection 'Bruker APEX2'
_computing_data_reduction 'Bruker SAINT'
_computing_molecular_graphics 'Bruker SHELXTL'
_computing_structure_refinement 'SHELXL-97 (Sheldrick, 1997)'
_computing_structure_solution 'SHELXS-97 (Sheldrick, 1990)'
_diffrn_ambient_temperature 173(2)
_diffrn_measured_fraction_theta_full 0.999
_diffrn_measured_fraction_theta_max 0.999
_diffrn_measurement_device_type 'Bruker APEX-II CCD'
_diffrn_measurement_method '\f and \w scans'
_diffrn_radiation_monochromator graphite
_diffrn_radiation_source 'fine-focus sealed tube'
_diffrn_radiation_type MoK\a
_diffrn_radiation_wavelength 0.71073
_diffrn_reflns_av_R_equivalents 0.0443
_diffrn_reflns_av_sigmaI/netI 0.0382
_diffrn_reflns_limit_h_max 12
_diffrn_reflns_limit_h_min -8
_diffrn_reflns_limit_k_max 11
_diffrn_reflns_limit_k_min -9
_diffrn_reflns_limit_l_max 14
_diffrn_reflns_limit_l_min -20
_diffrn_reflns_number 10926
_diffrn_reflns_theta_full 26.35
_diffrn_reflns_theta_max 26.35
_diffrn_reflns_theta_min 2.45
_diffrn_standards_number 0
_exptl_absorpt_coefficient_mu 0.231
_exptl_absorpt_correction_T_max 0.9596
_exptl_absorpt_correction_T_min 0.9553
_exptl_absorpt_correction_type multi-scan
_exptl_absorpt_process_details SADABS
_exptl_crystal_colour colourless
_exptl_crystal_density_diffrn 1.350
_exptl_crystal_density_method 'not measured'
_exptl_crystal_description block
_exptl_crystal_F_000 624
_exptl_crystal_size_max 0.20
_exptl_crystal_size_mid 0.18
_exptl_crystal_size_min 0.18
_refine_diff_density_max 0.306
_refine_diff_density_min -0.381
_refine_diff_density_rms 0.044
_refine_ls_abs_structure_details 'Flack H D (1983), Acta Cryst. A39, 876-881'
_refine_ls_abs_structure_Flack 0.03(7)
_refine_ls_extinction_coef 0.0113(13)
_refine_ls_extinction_expression Fc^*^=kFc[1+0.001xFc^2^\l^3^/sin(2\q)]^-1/4^
_refine_ls_extinction_method SHELXL
_refine_ls_goodness_of_fit_ref 1.004
_refine_ls_hydrogen_treatment constr
_refine_ls_matrix_type full
_refine_ls_number_parameters 182
_refine_ls_number_reflns 2610
_refine_ls_number_restraints 1
_refine_ls_restrained_S_all 1.004
_refine_ls_R_factor_all 0.0373
_refine_ls_R_factor_gt 0.0346
_refine_ls_shift/su_max 0.001
_refine_ls_shift/su_mean 0.000
_refine_ls_structure_factor_coef Fsqd
_refine_ls_weighting_details 'calc w=1/[\s^2^(Fo^2^)+(0.0539P)^2^+0.3184P] where P=(Fo^2^+2Fc^2^)/3'
_refine_ls_weighting_scheme calc
_refine_ls_wR_factor_gt 0.0871
_refine_ls_wR_factor_ref 0.0895
_reflns_number_gt 2460
_reflns_number_total 2610
_reflns_threshold_expression >2sigma(I)
_cod_data_source_file ja809078d_si_002.cif
_cod_data_source_block vim_4_176s
_cod_database_code 4103954

loop_
_symmetry_equiv_pos_as_xyz
'x, y, z'
'-x, -y, z+1/2'
'x+1/2, -y+1/2, z'
'-x+1/2, y+1/2, z+1/2'

loop_
_atom_site_label
_atom_site_type_symbol
_atom_site_fract_x
_atom_site_fract_y
_atom_site_fract_z
_atom_site_U_iso_or_equiv
_atom_site_adp_type
_atom_site_occupancy
_atom_site_symmetry_multiplicity
_atom_site_calc_flag
_atom_site_refinement_flags
C1 C 0.8833(2) 0.7711(3) 0.68538(14) 0.0318(5) Uani 1 1 d .
H1 H 0.9426 0.8437 0.7086 0.038 Uiso 1 1 calc R
C2 C 0.8456(3) 0.7829(3) 0.60500(15) 0.0385(6) Uani 1 1 d .
H2 H 0.8801 0.8635 0.5738 0.046 Uiso 1 1 calc R
C3 C 0.7592(3) 0.6798(3) 0.57002(15) 0.0382(6) Uani 1 1 d .
H3 H 0.7331 0.6895 0.5153 0.046 Uiso 1 1 calc R
C4 C 0.7113(3) 0.5626(3) 0.61540(15) 0.0397(6) Uani 1 1 d .
H4 H 0.6515 0.4908 0.5918 0.048 Uiso 1 1 calc R
C5 C 0.7494(3) 0.5484(3) 0.69539(14) 0.0351(5) Uani 1 1 d .
H5 H 0.7169 0.4658 0.7257 0.042 Uiso 1 1 calc R
C6 C 0.8347(2) 0.6536(2) 0.73178(13) 0.0260(5) Uani 1 1 d .
C7 C 0.8656(2) 0.6363(2) 0.81944(13) 0.0243(4) Uani 1 1 d .
H7 H 0.7843 0.6022 0.8517 0.029 Uiso 1 1 calc R
C8 C 0.9636(2) 0.7362(2) 0.86583(13) 0.0279(5) Uani 1 1 d .
H8 H 1.0139 0.8118 0.8327 0.033 Uiso 1 1 calc R
C9 C 0.9250(3) 0.7872(3) 0.95003(14) 0.0364(6) Uani 1 1 d .
H9A H 0.9712 0.8835 0.9613 0.044 Uiso 1 1 calc R
H9B H 0.8239 0.8040 0.9525 0.044 Uiso 1 1 calc R
C10 C 0.9657(3) 0.6749(3) 1.01432(15) 0.0360(6) Uani 1 1 d .
H10A H 0.9234 0.7041 1.0661 0.043 Uiso 1 1 calc R
H10B H 1.0674 0.6759 1.0211 0.043 Uiso 1 1 calc R
C11 C 0.9185(2) 0.5170(2) 0.99209(13) 0.0288(5) Uani 1 1 d .
H11A H 0.9362 0.4484 1.0375 0.035 Uiso 1 1 calc R
H11B H 0.8179 0.5170 0.9810 0.035 Uiso 1 1 calc R
C12 C 0.9972(2) 0.4636(2) 0.91778(13) 0.0240(4) Uani 1 1 d .
H12 H 1.0945 0.4425 0.9347 0.029 Uiso 1 1 calc R
C13 C 1.00358(19) 0.5752(2) 0.84984(14) 0.0231(4) Uani 1 1 d .
C14 C 1.1173(2) 0.5485(2) 0.78872(14) 0.0275(5) Uani 1 1 d .
H14A H 1.1122 0.6275 0.7473 0.033 Uiso 1 1 calc R
H14B H 1.2078 0.5582 0.8160 0.033 Uiso 1 1 calc R
C15 C 1.1116(2) 0.3981(2) 0.74750(14) 0.0316(5) Uani 1 1 d .
H15A H 1.0170 0.3803 0.7269 0.038 Uiso 1 1 calc R
H15B H 1.1760 0.3974 0.7013 0.038 Uiso 1 1 calc R
N1 N 0.93634(18) 0.3205(2) 0.88944(11) 0.0248(4) Uani 1 1 d .
H1A H 0.8468 0.3054 0.8945 0.030 Uiso 1 1 calc R
O1 O 1.14939(15) 0.27889(16) 0.80378(10) 0.0310(4) Uani 1 1 d .
O2 O 0.94657(15) 0.11095(17) 0.79605(11) 0.0364(4) Uani 1 1 d .
O3 O 1.10865(17) 0.11469(18) 0.90944(11) 0.0379(4) Uani 1 1 d .
S1 S 1.03087(5) 0.19373(5) 0.84998(3) 0.02686(15) Uani 1 1 d .

loop_
_atom_site_aniso_label
_atom_site_aniso_U_11
_atom_site_aniso_U_22
_atom_site_aniso_U_33
_atom_site_aniso_U_23
_atom_site_aniso_U_13
_atom_site_aniso_U_12
C1 0.0349(12) 0.0295(12) 0.0311(12) 0.0034(10) 0.0022(10) 0.0000(10)
C2 0.0441(14) 0.0419(14) 0.0297(12) 0.0127(11) 0.0047(12) 0.0054(12)
C3 0.0394(13) 0.0501(15) 0.0250(11) 0.0033(11) 0.0011(11) 0.0154(11)
C4 0.0430(14) 0.0426(15) 0.0334(12) -0.0035(11) -0.0055(11) 0.0003(12)
C5 0.0419(13) 0.0311(12) 0.0324(12) 0.0024(10) -0.0017(10) -0.0029(10)
C6 0.0264(10) 0.0268(11) 0.0250(11) 0.0033(9) 0.0051(10) 0.0088(9)
C7 0.0276(10) 0.0206(10) 0.0248(10) 0.0012(9) 0.0029(8) 0.0022(8)
C8 0.0386(11) 0.0181(10) 0.0269(12) -0.0004(9) 0.0015(10) -0.0013(9)
C9 0.0550(16) 0.0238(12) 0.0303(12) -0.0038(10) 0.0031(12) -0.0009(11)
C10 0.0521(16) 0.0293(12) 0.0267(13) -0.0040(10) 0.0003(11) 0.0002(11)
C11 0.0376(11) 0.0247(11) 0.0242(10) 0.0024(9) 0.0014(10) -0.0017(10)
C12 0.0282(10) 0.0199(10) 0.0239(11) 0.0000(9) -0.0015(9) -0.0021(8)
C13 0.0263(9) 0.0201(9) 0.0230(9) -0.0004(11) -0.0024(10) 0.0002(7)
C14 0.0275(10) 0.0260(10) 0.0290(11) 0.0007(9) 0.0016(9) -0.0018(9)
C15 0.0313(11) 0.0328(12) 0.0306(12) -0.0016(10) 0.0055(10) 0.0007(9)
N1 0.0231(8) 0.0204(9) 0.0308(10) 0.0001(7) 0.0031(8) -0.0004(7)
O1 0.0247(7) 0.0277(8) 0.0407(9) -0.0017(7) 0.0037(7) 0.0030(6)
O2 0.0307(8) 0.0291(8) 0.0495(11) -0.0124(8) -0.0032(8) -0.0008(7)
O3 0.0355(9) 0.0276(8) 0.0505(11) 0.0036(8) -0.0059(8) 0.0074(7)
S1 0.0250(2) 0.0205(2) 0.0350(3) -0.0028(2) -0.0006(2) 0.00092(19)

loop_
_atom_type_symbol
_atom_type_description
_atom_type_scat_dispersion_real
_atom_type_scat_dispersion_imag
_atom_type_scat_source
C C 0.0033 0.0016 'International Tables Vol C Tables 4.2.6.8 and 6.1.1.4'
H H 0.0000 0.0000 'International Tables Vol C Tables 4.2.6.8 and 6.1.1.4'
N N 0.0061 0.0033 'International Tables Vol C Tables 4.2.6.8 and 6.1.1.4'
O O 0.0106 0.0060 'International Tables Vol C Tables 4.2.6.8 and 6.1.1.4'
S S 0.1246 0.1234 'International Tables Vol C Tables 4.2.6.8 and 6.1.1.4'

loop_
_geom_angle_atom_site_label_1
_geom_angle_atom_site_label_2
_geom_angle_atom_site_label_3
_geom_angle
C6 C1 C2 120.3(2)
C6 C1 H1 119.8
C2 C1 H1 119.8
C3 C2 C1 121.0(2)
C3 C2 H2 119.5
C1 C2 H2 119.5
C4 C3 C2 119.0(2)
C4 C3 H3 120.5
C2 C3 H3 120.5
C3 C4 C5 120.5(3)
C3 C4 H4 119.7
C5 C4 H4 119.7
C4 C5 C6 120.9(2)
C4 C5 H5 119.6
C6 C5 H5 119.6
C1 C6 C5 118.2(2)
C1 C6 C7 123.6(2)
C5 C6 C7 118.2(2)
C6 C7 C8 124.07(19)
C6 C7 C13 122.26(18)
C8 C7 C13 59.79(13)
C6 C7 H7 113.5
C8 C7 H7 113.5
C13 C7 H7 113.5
C7 C8 C13 60.53(13)
C7 C8 C9 119.6(2)
C13 C8 C9 120.66(19)
C7 C8 H8 115.1
C13 C8 H8 115.1
C9 C8 H8 115.1
C10 C9 C8 112.73(19)
C10 C9 H9A 109.0
C8 C9 H9A 109.0
C10 C9 H9B 109.0
C8 C9 H9B 109.0
H9A C9 H9B 107.8
C9 C10 C11 111.3(2)
C9 C10 H10A 109.4
C11 C10 H10A 109.4
C9 C10 H10B 109.4
C11 C10 H10B 109.4
H10A C10 H10B 108.0
C12 C11 C10 109.65(18)
C12 C11 H11A 109.7
C10 C11 H11A 109.7
C12 C11 H11B 109.7
C10 C11 H11B 109.7
H11A C11 H11B 108.2
N1 C12 C13 110.43(17)
N1 C12 C11 109.23(17)
C13 C12 C11 114.73(16)
N1 C12 H12 107.4
C13 C12 H12 107.4
C11 C12 H12 107.4
C12 C13 C14 115.28(16)
C12 C13 C8 119.20(19)
C14 C13 C8 116.89(17)
C12 C13 C7 116.72(17)
C14 C13 C7 117.83(19)
C8 C13 C7 59.68(13)
C15 C14 C13 114.72(18)
C15 C14 H14A 108.6
C13 C14 H14A 108.6
C15 C14 H14B 108.6
C13 C14 H14B 108.6
H14A C14 H14B 107.6
O1 C15 C14 110.46(18)
O1 C15 H15A 109.6
C14 C15 H15A 109.6
O1 C15 H15B 109.6
C14 C15 H15B 109.6
H15A C15 H15B 108.1
C12 N1 S1 121.09(14)
C12 N1 H1A 119.5
S1 N1 H1A 119.5
C15 O1 S1 118.87(13)
O2 S1 O3 118.69(10)
O2 S1 O1 111.15(10)
O3 S1 O1 101.26(9)
O2 S1 N1 107.62(9)
O3 S1 N1 111.57(10)
O1 S1 N1 105.77(9)

loop_
_geom_bond_atom_site_label_1
_geom_bond_atom_site_label_2
_geom_bond_distance
C1 C6 1.388(3)
C1 C2 1.392(3)
C1 H1 0.9500
C2 C3 1.375(4)
C2 H2 0.9500
C3 C4 1.375(4)
C3 H3 0.9500
C4 C5 1.388(3)
C4 H4 0.9500
C5 C6 1.391(3)
C5 H5 0.9500
C6 C7 1.499(3)
C7 C8 1.516(3)
C7 C13 1.529(3)
C7 H7 1.0000
C8 C13 1.518(3)
C8 C9 1.522(3)
C8 H8 1.0000
C9 C10 1.522(3)
C9 H9A 0.9900
C9 H9B 0.9900
C10 C11 1.533(3)
C10 H10A 0.9900
C10 H10B 0.9900
C11 C12 1.530(3)
C11 H11A 0.9900
C11 H11B 0.9900
C12 N1 1.488(3)
C12 C13 1.512(3)
C12 H12 1.0000
C13 C14 1.518(3)
C14 C15 1.514(3)
C14 H14A 0.9900
C14 H14B 0.9900
C15 O1 1.468(3)
C15 H15A 0.9900
C15 H15B 0.9900
N1 S1 1.5996(18)
N1 H1A 0.8800
O1 S1 1.5775(16)
O2 S1 1.4220(16)
O3 S1 1.4312(17)

loop_
_geom_hbond_atom_site_label_D
_geom_hbond_atom_site_label_H
_geom_hbond_atom_site_label_A
_geom_hbond_distance_DH
_geom_hbond_distance_HA
_geom_hbond_distance_DA
_geom_hbond_angle_DHA
_geom_hbond_site_symmetry_A
N1 H1A O3 0.88 2.43 3.239(2) 154.0 3_455
N1 H1A O1 0.88 2.55 3.245(2) 136.5 3_455

loop_
_geom_torsion_atom_site_label_1
_geom_torsion_atom_site_label_2
_geom_torsion_atom_site_label_3
_geom_torsion_atom_site_label_4
_geom_torsion
C6 C1 C2 C3 0.4(4)
C1 C2 C3 C4 -0.8(4)
C2 C3 C4 C5 0.0(4)
C3 C4 C5 C6 1.2(4)
C2 C1 C6 C5 0.8(3)
C2 C1 C6 C7 -177.4(2)
C4 C5 C6 C1 -1.6(3)
C4 C5 C6 C7 176.7(2)
C1 C6 C7 C8 -5.9(3)
C5 C6 C7 C8 175.98(19)
C1 C6 C7 C13 -78.9(3)
C5 C6 C7 C13 102.9(2)
C6 C7 C8 C13 -110.6(2)
C6 C7 C8 C9 138.7(2)
C13 C7 C8 C9 -110.6(2)
C7 C8 C9 C10 85.6(3)
C13 C8 C9 C10 14.4(3)
C8 C9 C10 C11 -48.6(3)
C9 C10 C11 C12 66.1(3)
C10 C11 C12 N1 -171.61(18)
C10 C11 C12 C13 -47.0(2)
N1 C12 C13 C14 -75.6(2)
C11 C12 C13 C14 160.47(18)
N1 C12 C13 C8 137.61(18)
C11 C12 C13 C8 13.7(3)
N1 C12 C13 C7 69.1(2)
C11 C12 C13 C7 -54.9(2)
C7 C8 C13 C12 -105.7(2)
C9 C8 C13 C12 3.3(3)
C7 C8 C13 C14 108.1(2)
C9 C8 C13 C14 -143.0(2)
C9 C8 C13 C7 108.9(2)
C6 C7 C13 C12 -136.7(2)
C8 C7 C13 C12 109.8(2)
C6 C7 C13 C14 7.0(3)
C8 C7 C13 C14 -106.48(19)
C6 C7 C13 C8 113.5(2)
C12 C13 C14 C15 58.4(3)
C8 C13 C14 C15 -153.97(19)
C7 C13 C14 C15 -85.8(2)
C13 C14 C15 O1 -70.9(2)
C13 C12 N1 S1 87.10(19)
C11 C12 N1 S1 -145.84(15)
C14 C15 O1 S1 94.72(19)
C15 O1 S1 O2 65.35(16)
C15 O1 S1 O3 -167.64(14)
C15 O1 S1 N1 -51.17(16)
C12 N1 S1 O2 -152.00(16)
C12 N1 S1 O3 76.14(18)
C12 N1 S1 O1 -33.12(18)
